data_7231107
loop_
_publ_author_name
'Pino-Cuevas, Arantxa'
'Gra\~na, Ana'
'Abram, Ulrich'
'Carballo, Rosa'
'V\'azquez-L\'opez, Ezequiel M.'

_publ_section_title
;
 Structural study of mono-, di- and tetranuclear complexes of the
 {Re(CO)3}+ fragment with thiosemicarbazone/thiosemicarbazonate ligands
 containing benzothiazole or benzoxazole groups
;
_journal_issue 33
_journal_name_full CrystEngComm
_journal_page_first 4781
_journal_paper_doi 10.1039/C8CE00874D
_journal_volume 20
_journal_year 2018
_chemical_formula_sum 'C4.75 H3.5 Cl0.25 N O0.75 Re0.25 S0.5'
_chemical_formula_weight 158.03
_space_group_crystal_system triclinic
_space_group_IT_number 2
_space_group_name_Hall '-P 1'
_space_group_name_H-M_alt 'P -1'
_symmetry_space_group_name_Hall '-P 1'
_symmetry_space_group_name_H-M 'P -1'
_atom_sites_solution_hydrogens geom
_audit_creation_method SHELXL-2013
_audit_update_record
;
2018-03-09 deposited with the CCDC.
2018-07-09 downloaded from the CCDC.
;
_cell_angle_alpha 90.16(3)
_cell_angle_beta 97.44(4)
_cell_angle_gamma 99.22(2)
_cell_formula_units_Z 8
_cell_length_a 7.658(3)
_cell_length_b 8.649(3)
_cell_length_c 16.281(11)
_cell_measurement_reflns_used 841
_cell_measurement_temperature 296(2)
_cell_measurement_theta_max 67.63
_cell_measurement_theta_min 30.63
_cell_volume 1055.2(9)
_computing_structure_refinement 'SHELXL-2013 (Sheldrick, 2013)'
_diffrn_ambient_temperature 296(2)
_diffrn_measured_fraction_theta_full 0.968
_diffrn_measured_fraction_theta_max 0.956
_diffrn_measurement_device_type 'Bruker CCD Smart 6000'
_diffrn_measurement_method '\f and \w scans'
_diffrn_radiation_type CuK\a
_diffrn_radiation_wavelength 1.54178
_diffrn_reflns_av_R_equivalents 0.0315
_diffrn_reflns_av_unetI/netI 0.0246
_diffrn_reflns_Laue_measured_fraction_full 0.968
_diffrn_reflns_Laue_measured_fraction_max 0.956
_diffrn_reflns_limit_h_max 8
_diffrn_reflns_limit_h_min -8
_diffrn_reflns_limit_k_max 10
_diffrn_reflns_limit_k_min -10
_diffrn_reflns_limit_l_max 19
_diffrn_reflns_limit_l_min -19
_diffrn_reflns_number 16299
_diffrn_reflns_point_group_measured_fraction_full 0.968
_diffrn_reflns_point_group_measured_fraction_max 0.956
_diffrn_reflns_theta_full 67.679
_diffrn_reflns_theta_max 68.438
_diffrn_reflns_theta_min 2.738
_exptl_absorpt_coefficient_mu 14.539
_exptl_absorpt_correction_T_max 0.7530
_exptl_absorpt_correction_T_min 0.5105
_exptl_absorpt_correction_type multi-scan
_exptl_absorpt_process_details 'SADABS V2012/1 (Bruker AXS Inc.)'
_exptl_crystal_colour yellow
_exptl_crystal_density_diffrn 1.990
_exptl_crystal_description plate
_exptl_crystal_F_000 608
_exptl_crystal_size_max 0.077
_exptl_crystal_size_mid 0.049
_exptl_crystal_size_min 0.037
_refine_diff_density_max 0.962
_refine_diff_density_min -0.651
_refine_diff_density_rms 0.092
_refine_ls_extinction_method none
_refine_ls_goodness_of_fit_ref 1.061
_refine_ls_hydrogen_treatment constr
_refine_ls_matrix_type full
_refine_ls_number_parameters 272
_refine_ls_number_reflns 3714
_refine_ls_number_restraints 12
_refine_ls_restrained_S_all 1.060
_refine_ls_R_factor_all 0.0229
_refine_ls_R_factor_gt 0.0211
_refine_ls_shift/su_max 0.003
_refine_ls_shift/su_mean 0.000
_refine_ls_structure_factor_coef Fsqd
_refine_ls_weighting_details 'w=1/[\s^2^(Fo^2^)+(0.0374P)^2^+0.1241P] where P=(Fo^2^+2Fc^2^)/3'
_refine_ls_weighting_scheme calc
_refine_ls_wR_factor_gt 0.0534
_refine_ls_wR_factor_ref 0.0546
_reflns_Friedel_coverage 0.000
_reflns_number_gt 3496
_reflns_number_total 3714
_reflns_threshold_expression 'I > 2\s(I)'
_cod_data_source_file c8ce00874d2.cif
_cod_data_source_block 4a
_cod_depositor_comments 'Adding full bibliography for 7231102--7231118.cif.'
_cod_original_cell_volume 1055.1(9)
_cod_original_formula_sum 'C4.75 H3.50 Cl0.25 N O0.75 Re0.25 S0.50'
_cod_database_code 7231107
_shelx_space_group_comment
; 
The symmetry employed for this shelxl refinement is uniquely defined 
by the following loop, which should always be used as a source of 
symmetry information in preference to the above space-group names. 
They are only intended as comments. 
;
_shelx_estimated_absorpt_t_min 0.401
_shelx_estimated_absorpt_t_max 0.615
_shelxl_version_number 2013-3

loop_
_space_group_symop_operation_xyz
'x, y, z'
'-x, -y, -z'

loop_
_atom_site_label
_atom_site_type_symbol
_atom_site_fract_x
_atom_site_fract_y
_atom_site_fract_z
_atom_site_U_iso_or_equiv
_atom_site_adp_type
_atom_site_occupancy
_atom_site_site_symmetry_order
_atom_site_calc_flag
_atom_site_refinement_flags_posn
_atom_site_refinement_flags_adp
Re1 Re 0.36991(2) 1.25122(2) 0.14419(2) 0.02878(7) Uani 1 1 d . .
Cl1 Cl 0.36280(10) 1.14823(9) -0.00056(5) 0.03761(17) Uani 1 1 d . .
S1 S 0.11914(11) 1.38234(9) 0.08966(6) 0.04060(19) Uani 1 1 d . .
N3 N 0.1404(3) 1.0550(3) 0.14455(15) 0.0284(5) Uani 1 1 d . .
O20 O 0.6943(3) 1.0953(3) 0.20778(17) 0.0505(6) Uani 1 1 d . .
N2 N -0.0136(3) 1.0784(3) 0.09305(16) 0.0322(5) Uani 1 1 d . .
H2 H -0.0946 0.9990 0.0779 0.039 Uiso 1 1 calc R U
C20 C 0.5697(5) 1.1456(4) 0.1845(2) 0.0353(7) Uani 1 1 d . .
O21 O 0.6587(4) 1.5229(3) 0.1140(2) 0.0646(8) Uani 1 1 d . .
C2 C 0.1336(4) 0.9198(4) 0.17836(19) 0.0322(6) Uani 1 1 d . .
C21 C 0.5494(5) 1.4239(4) 0.1264(2) 0.0383(7) Uani 1 1 d . .
C3 C 0.2911(4) 0.8886(4) 0.23535(19) 0.0334(6) Uani 1 1 d . .
C1 C -0.0389(4) 1.2216(4) 0.06655(19) 0.0319(6) Uani 1 1 d . .
C5 C 0.4778(5) 0.9316(4) 0.3661(2) 0.0410(7) Uani 1 1 d . .
H5 H 0.5055 0.9824 0.4177 0.049 Uiso 1 1 calc R U
C6 C 0.5830(5) 0.8239(4) 0.3435(2) 0.0365(7) Uani 1 1 d . .
C4 C 0.3338(5) 0.9626(4) 0.3124(2) 0.0398(7) Uani 1 1 d . .
H4 H 0.2648 1.0340 0.3281 0.048 Uiso 1 1 calc R U
C16 C -0.0225(5) 0.7913(4) 0.1663(2) 0.0456(8) Uani 1 1 d . .
H16A H -0.1268 0.8300 0.1791 0.068 Uiso 1 1 calc R U
H16B H 0.0001 0.7069 0.2022 0.068 Uiso 1 1 calc R U
H16C H -0.0415 0.7541 0.1097 0.068 Uiso 1 1 calc R U
S2 S 0.76251(17) 0.83733(17) 0.50415(6) 0.0690(3) Uani 1 1 d . .
O22 O 0.3545(5) 1.3769(4) 0.31765(18) 0.0608(7) Uani 1 1 d . .
N1 N -0.1924(4) 1.2317(4) 0.02166(18) 0.0424(6) Uani 1 1 d . .
H1A H -0.2711 1.1491 0.0105 0.051 Uiso 1 1 calc R U
H1B H -0.2140 1.3210 0.0035 0.051 Uiso 1 1 calc R U
N4 N 0.8678(4) 0.7283(4) 0.3742(2) 0.0485(7) Uani 1 1 d . .
C7 C 0.5377(5) 0.7472(4) 0.2672(2) 0.0413(8) Uani 1 1 d . .
H7 H 0.6056 0.6747 0.2517 0.050 Uiso 1 1 calc R U
C22 C 0.3611(5) 1.3291(4) 0.2532(2) 0.0410(8) Uani 1 1 d . .
C8 C 0.3926(5) 0.7776(4) 0.2138(2) 0.0408(7) Uani 1 1 d . .
H8 H 0.3619 0.7239 0.1632 0.049 Uiso 1 1 calc R U
C10 C 0.9961(5) 0.7130(5) 0.4408(3) 0.0516(9) Uani 1 1 d . U
C9 C 0.7398(5) 0.7918(4) 0.3987(2) 0.0416(8) Uani 1 1 d . .
C15 C 0.9627(6) 0.7659(5) 0.5174(3) 0.0572(10) Uani 1 1 d . U
C11 C 1.1514(7) 0.6471(6) 0.4370(4) 0.0755(14) Uani 1 1 d . U
H11 H 1.1762 0.6086 0.3871 0.091 Uiso 1 1 calc R U
C13 C 1.2291(8) 0.6947(7) 0.5845(4) 0.0902(17) Uani 1 1 d . U
H13 H 1.3086 0.6874 0.6321 0.108 Uiso 1 1 calc R U
C12 C 1.2663(7) 0.6412(7) 0.5095(5) 0.0878(17) Uani 1 1 d . U
H12 H 1.3709 0.6004 0.5078 0.105 Uiso 1 1 calc R U
C14 C 1.0786(8) 0.7579(7) 0.5905(4) 0.0857(16) Uani 1 1 d . U
H14 H 1.0543 0.7940 0.6410 0.103 Uiso 1 1 calc R U

loop_
_atom_site_aniso_label
_atom_site_aniso_U_11
_atom_site_aniso_U_22
_atom_site_aniso_U_33
_atom_site_aniso_U_23
_atom_site_aniso_U_13
_atom_site_aniso_U_12
Re1 0.02364(10) 0.02765(9) 0.03270(9) 0.00137(5) -0.00159(5) 0.00138(5)
Cl1 0.0304(4) 0.0437(4) 0.0362(4) -0.0033(3) -0.0009(3) 0.0026(3)
S1 0.0318(4) 0.0309(4) 0.0566(5) 0.0032(3) -0.0064(3) 0.0073(3)
N3 0.0195(12) 0.0314(12) 0.0325(13) 0.0006(10) 0.0002(9) 0.0014(9)
O20 0.0333(14) 0.0615(16) 0.0582(16) 0.0148(13) 0.0015(11) 0.0156(12)
N2 0.0203(13) 0.0345(13) 0.0389(14) 0.0005(11) -0.0038(10) 0.0019(10)
C20 0.0325(19) 0.0358(16) 0.0351(16) 0.0002(13) 0.0057(13) -0.0029(13)
O21 0.0602(19) 0.0421(15) 0.085(2) 0.0012(14) 0.0185(16) -0.0168(14)
C2 0.0299(17) 0.0340(16) 0.0310(15) 0.0037(12) 0.0020(12) 0.0016(12)
C21 0.0366(19) 0.0341(17) 0.0425(18) -0.0002(13) 0.0014(14) 0.0033(14)
C3 0.0311(17) 0.0333(15) 0.0332(15) 0.0058(12) 0.0013(12) 0.0001(12)
C1 0.0252(16) 0.0380(16) 0.0332(15) 0.0007(12) 0.0022(12) 0.0081(12)
C5 0.044(2) 0.051(2) 0.0295(16) -0.0019(14) 0.0001(13) 0.0134(15)
C6 0.0350(18) 0.0383(17) 0.0349(16) 0.0053(13) -0.0004(13) 0.0066(13)
C4 0.043(2) 0.0433(18) 0.0358(17) 0.0028(13) 0.0034(14) 0.0154(15)
C16 0.0370(19) 0.0401(18) 0.052(2) 0.0099(15) -0.0057(15) -0.0072(15)
S2 0.0654(7) 0.1044(9) 0.0405(5) -0.0093(5) -0.0124(4) 0.0391(7)
O22 0.074(2) 0.0661(18) 0.0422(16) -0.0117(13) 0.0058(13) 0.0138(15)
N1 0.0341(16) 0.0449(16) 0.0459(16) 0.0055(13) -0.0049(12) 0.0074(12)
N4 0.0412(18) 0.0538(18) 0.0504(18) 0.0094(14) 0.0003(13) 0.0118(14)
C7 0.043(2) 0.0393(17) 0.0423(18) -0.0029(14) -0.0013(14) 0.0145(15)
C22 0.0343(19) 0.0364(17) 0.051(2) 0.0066(15) 0.0015(14) 0.0049(13)
C8 0.043(2) 0.0401(17) 0.0371(17) -0.0071(14) -0.0056(14) 0.0096(14)
C10 0.034(2) 0.051(2) 0.067(2) 0.0148(18) -0.0010(17) 0.0036(16)
C9 0.042(2) 0.0419(18) 0.0404(18) 0.0063(14) 0.0025(14) 0.0075(15)
C15 0.046(2) 0.065(3) 0.056(2) 0.0039(19) -0.0133(17) 0.0105(19)
C11 0.051(3) 0.080(3) 0.102(4) 0.030(3) 0.014(2) 0.026(2)
C13 0.057(3) 0.091(4) 0.109(4) 0.022(3) -0.039(3) 0.009(3)
C12 0.034(2) 0.081(4) 0.146(5) 0.048(3) -0.007(3) 0.016(2)
C14 0.079(4) 0.088(4) 0.080(3) -0.002(3) -0.036(3) 0.021(3)

loop_
_atom_type_symbol
_atom_type_description
_atom_type_scat_dispersion_real
_atom_type_scat_dispersion_imag
_atom_type_scat_source
C C 0.0181 0.0091 'International Tables Vol C Tables 4.2.6.8 and 6.1.1.4'
H H 0.0000 0.0000 'International Tables Vol C Tables 4.2.6.8 and 6.1.1.4'
N N 0.0311 0.0180 'International Tables Vol C Tables 4.2.6.8 and 6.1.1.4'
O O 0.0492 0.0322 'International Tables Vol C Tables 4.2.6.8 and 6.1.1.4'
S S 0.3331 0.5567 'International Tables Vol C Tables 4.2.6.8 and 6.1.1.4'
Re Re -5.2083 5.8923 'International Tables Vol C Tables 4.2.6.8 and 6.1.1.4'
Cl Cl 0.3639 0.7018 'International Tables Vol C Tables 4.2.6.8 and 6.1.1.4'

loop_
_geom_angle_atom_site_label_1
_geom_angle_atom_site_label_2
_geom_angle_atom_site_label_3
_geom_angle
C22 Re1 C21 90.90(15)
C22 Re1 C20 91.14(15)
C21 Re1 C20 85.03(14)
C22 Re1 N3 95.78(13)
C21 Re1 N3 170.95(12)
C20 Re1 N3 100.89(12)
C22 Re1 S1 90.39(11)
C21 Re1 S1 94.77(11)
C20 Re1 S1 178.46(9)
N3 Re1 S1 79.13(8)
C22 Re1 Cl1 176.77(11)
C21 Re1 Cl1 91.06(11)
C20 Re1 Cl1 91.60(10)
N3 Re1 Cl1 82.01(8)
S1 Re1 Cl1 86.88(5)
C1 S1 Re1 98.82(11)
C2 N3 N2 115.6(2)
C2 N3 Re1 130.2(2)
N2 N3 Re1 113.85(18)
C1 N2 N3 121.9(3)
O20 C20 Re1 174.6(3)
N3 C2 C3 118.4(3)
N3 C2 C16 125.1(3)
C3 C2 C16 116.5(3)
O21 C21 Re1 177.4(3)
C4 C3 C8 119.0(3)
C4 C3 C2 120.4(3)
C8 C3 C2 120.5(3)
N1 C1 N2 117.0(3)
N1 C1 S1 121.1(3)
N2 C1 S1 121.8(2)
C4 C5 C6 120.4(3)
C7 C6 C5 118.9(3)
C7 C6 C9 119.6(3)
C5 C6 C9 121.5(3)
C5 C4 C3 120.6(3)
C15 S2 C9 89.4(2)
C9 N4 C10 110.3(3)
C8 C7 C6 120.5(3)
O22 C22 Re1 179.1(3)
C7 C8 C3 120.6(3)
N4 C10 C15 115.7(4)
N4 C10 C11 125.5(5)
C15 C10 C11 118.8(4)
N4 C9 C6 124.0(3)
N4 C9 S2 115.7(3)
C6 C9 S2 120.2(3)
C10 C15 C14 122.6(5)
C10 C15 S2 109.0(3)
C14 C15 S2 128.5(4)
C12 C11 C10 118.1(6)
C14 C13 C12 121.7(5)
C13 C12 C11 121.6(5)
C13 C14 C15 117.2(6)

loop_
_geom_bond_atom_site_label_1
_geom_bond_atom_site_label_2
_geom_bond_distance
Re1 C22 1.909(4)
Re1 C21 1.910(3)
Re1 C20 1.949(4)
Re1 N3 2.240(3)
Re1 S1 2.4544(12)
Re1 Cl1 2.5080(17)
S1 C1 1.697(3)
N3 C2 1.290(4)
N3 N2 1.399(4)
O20 C20 1.133(4)
N2 C1 1.347(4)
O21 C21 1.136(4)
C2 C3 1.485(4)
C2 C16 1.489(5)
C3 C4 1.383(5)
C3 C8 1.398(5)
C1 N1 1.317(4)
C5 C4 1.378(5)
C5 C6 1.402(5)
C6 C7 1.384(5)
C6 C9 1.469(5)
S2 C15 1.731(5)
S2 C9 1.740(4)
O22 C22 1.137(5)
N4 C9 1.302(5)
N4 C10 1.388(5)
C7 C8 1.380(5)
C10 C15 1.394(7)
C10 C11 1.407(7)
C15 C14 1.399(6)
C11 C12 1.384(8)
C13 C14 1.366(9)
C13 C12 1.384(10)

loop_
_geom_hbond_atom_site_label_D
_geom_hbond_atom_site_label_H
_geom_hbond_atom_site_label_A
_geom_hbond_distance_DH
_geom_hbond_distance_HA
_geom_hbond_distance_DA
_geom_hbond_angle_DHA
_geom_hbond_site_symmetry_A
N1 H1B S1 0.86 3.02 3.799(3) 151.7 2_585
N1 H1A Cl1 0.86 2.55 3.335(3) 151.5 2_575
N1 H1A Cl1 0.86 2.78 3.338(3) 123.6 1_455
C16 H16C Cl1 0.96 3.08 3.601(4) 115.9 2_575
N2 H2 Cl1 0.86 2.43 3.243(3) 157.9 2_575
